data_2012920
loop_
_publ_author_name
'Burns, Peter C.'
'Hayden, Leslie A.'

_publ_section_title
;
 A uranyl sulfate cluster in
 Na~10~[(UO~2~)(SO~4~)~4~](SO~4~)~2~&#x00B7;3H~2~O
;
_journal_issue 9
_journal_name_full 'Acta Crystallographica Section C'
_journal_page_first i121
_journal_page_last i123
_journal_paper_doi 10.1107/S0108270102011812
_journal_volume 58
_journal_year 2002
_chemical_formula_iupac 'Na10 [(U O2) (S O4)4] (S O4)2 , 3H2O'
_chemical_formula_moiety '10Na + , O18 S4 U 6- , 2S O4 2- , 3H2 O'
_chemical_formula_sum 'H6 Na10 O29 S6 U'
_chemical_formula_weight 1130.34
_space_group_IT_number 9
_symmetry_cell_setting monoclinic
_symmetry_space_group_name_Hall 'C -2yc'
_symmetry_space_group_name_H-M 'C 1 c 1'
_audit_creation_method 'WinGX routine CIF_UPDATE'
_cell_angle_alpha 90
_cell_angle_beta 93.4010(10)
_cell_angle_gamma 90
_cell_formula_units_Z 4
_cell_length_a 9.3072(5)
_cell_length_b 28.7064(14)
_cell_length_c 9.6152(3)
_cell_measurement_reflns_used 9368
_cell_measurement_temperature 293(2)
_cell_measurement_theta_max 68.9
_cell_measurement_theta_min 4.6
_cell_volume 2564.4(2)
_computing_cell_refinement 'SAINT-NT (Bruker, 1998)'
_computing_data_collection 'SMART-NT (Bruker, 1998)'
_computing_data_reduction SAINT-NT
_computing_molecular_graphics 'ATOMS (Dowty, 2000)'
_computing_publication_material SHELXTL
_computing_structure_refinement SHELXTL
_computing_structure_solution 'SHELXTL (Bruker, 1997)'
_diffrn_measured_fraction_theta_full 0.981
_diffrn_measured_fraction_theta_max 0.981
_diffrn_measurement_device_type 'Bruker Apex CCD area-detector'
_diffrn_measurement_method \w
_diffrn_radiation_type MoK\a
_diffrn_radiation_wavelength 0.71073
_diffrn_reflns_limit_h_max 14
_diffrn_reflns_limit_h_min -14
_diffrn_reflns_limit_k_max 44
_diffrn_reflns_limit_k_min -45
_diffrn_reflns_limit_l_max 15
_diffrn_reflns_limit_l_min -15
_diffrn_reflns_number 25908
_diffrn_reflns_theta_full 34.5
_diffrn_reflns_theta_max 34.5
_diffrn_reflns_theta_min 1.42
_exptl_absorpt_coefficient_mu 7.112
_exptl_absorpt_correction_T_max 0.426
_exptl_absorpt_correction_T_min 0.260
_exptl_absorpt_correction_type multi-scan
_exptl_absorpt_process_details '(SADABS; Bruker, 2000)'
_exptl_crystal_colour yellow
_exptl_crystal_density_diffrn 2.928
_exptl_crystal_density_method 'not measured'
_exptl_crystal_description 'irregular fragment'
_exptl_crystal_F_000 2144
_exptl_crystal_size_max 0.24
_exptl_crystal_size_mid 0.14
_exptl_crystal_size_min 0.12
_exptl_crystal_size_rad 0.08
_refine_diff_density_max 0.93
_refine_diff_density_min -1.24
_refine_ls_abs_structure_details 'Flack (1983), with 5006 Friedel pairs'
_refine_ls_abs_structure_Flack 0.439(2)
_refine_ls_extinction_method none
_refine_ls_goodness_of_fit_ref 1.048
_refine_ls_hydrogen_treatment noref
_refine_ls_matrix_type full
_refine_ls_number_parameters 416
_refine_ls_number_reflns 10449
_refine_ls_number_restraints 2
_refine_ls_restrained_S_all 1.048
_refine_ls_R_factor_gt 0.019
_refine_ls_shift/su_max 0.002
_refine_ls_structure_factor_coef Fsqd
_refine_ls_weighting_details 'calc w = 1/[\s^2^(Fo^2^)+(0.0282P)^2^] where P=(Fo^2^+2Fc^2^)/3'
_refine_ls_weighting_scheme calc
_refine_ls_wR_factor_ref 0.052
_reflns_number_gt 10066
_reflns_number_total 10449
_reflns_threshold_expression I>2\s(I)
_cod_data_source_file br1383.cif
_cod_data_source_block I
_cod_original_sg_symbol_Hall '-C 2yc'
_cod_original_sg_symbol_H-M 'C c'
_cod_database_code 2012920
_cod_database_fobs_code 2012920

loop_
_symmetry_equiv_pos_as_xyz
'x, y, z'
'x, -y, z+1/2'
'x+1/2, y+1/2, z'
'x+1/2, -y+1/2, z+1/2'

loop_
_atom_site_label
_atom_site_fract_x
_atom_site_fract_y
_atom_site_fract_z
_atom_site_U_iso_or_equiv
_atom_site_adp_type
_atom_site_calc_flag
_atom_site_refinement_flags
_atom_site_occupancy
_atom_site_disorder_assembly
_atom_site_disorder_group
_atom_site_type_symbol
_atom_site_attached_hydrogens
U1 0.117953(17) 0.172515(3) 0.696301(17) 0.01439(2) Uani d . 1 . . U 0
S1 -0.11623(9) 0.15912(3) 0.45796(9) 0.01543(14) Uani d . 1 . . S 0
S2 0.38717(9) 0.16209(3) 0.96581(9) 0.01610(14) Uani d . 1 . . S 0
S3 -0.03532(8) 0.16488(3) 1.04377(8) 0.01603(12) Uani d . 1 . . S 0
S4 0.21865(9) 0.03151(3) 0.29219(8) 0.01878(13) Uani d . 1 . . S 0
S5 0.78445(8) 0.03411(3) -0.13011(8) 0.01805(12) Uani d . 1 . . S 0
S6 0.46938(8) 0.16342(3) 0.54651(8) 0.01602(12) Uani d . 1 . . S 0
Na1 0.1251(4) 0.32337(4) 0.7061(4) 0.0241(4) Uani d . 1 . . Na 0
Na2 0.4833(2) 0.24722(7) 0.78712(19) 0.0359(4) Uani d . 1 . . Na 0
Na3 -0.2622(2) 0.24994(7) 0.5766(2) 0.0316(4) Uani d . 1 . . Na 0
Na4 0.22358(19) 0.13916(6) 0.28164(18) 0.0317(4) Uani d . 1 . . Na 0
Na5 0.11915(19) 0.06453(6) -0.04699(17) 0.0318(3) Uani d . 1 . . Na 0
Na6 -0.0031(2) 0.04078(6) 0.57542(17) 0.0321(3) Uani d . 1 . . Na 0
Na7 -0.4227(2) 0.06777(6) 0.40864(17) 0.0366(4) Uani d . 1 . . Na 0
Na8 -0.11440(18) 0.06521(6) 0.21720(16) 0.0321(3) Uani d . 1 . . Na 0
Na9 0.42990(18) 0.06284(6) 0.76510(17) 0.0318(3) Uani d . 1 . . Na 0
Na10 -0.28505(18) 0.13828(7) 0.79182(18) 0.0332(3) Uani d . 1 . . Na 0
O1 0.0897(3) 0.23354(9) 0.6812(3) 0.0277(6) Uani d . 1 . . O 0
O2 0.1440(3) 0.11117(8) 0.7059(3) 0.0256(6) Uani d . 1 . . O 0
O3 0.3210(3) 0.17916(12) 0.5761(4) 0.0438(8) Uani d . 1 . . O 0
O4 -0.0161(4) 0.16558(12) 0.8905(3) 0.0406(8) Uani d . 1 . . O 0
O5 0.2865(3) 0.19232(9) 0.8734(3) 0.0266(5) Uani d . 1 . . O 0
O6 -0.1311(2) 0.16340(9) 0.6120(2) 0.0212(4) Uani d . 1 . . O 0
O7 0.0430(2) 0.16202(9) 0.4464(2) 0.0225(4) Uani d . 1 . . O 0
O8 -0.1746(3) 0.11500(10) 0.4081(3) 0.0318(6) Uani d . 1 . . O 0
O9 -0.1861(3) 0.19877(9) 0.3862(3) 0.0259(5) Uani d . 1 . . O 0
O10 0.5324(3) 0.17253(10) 0.9270(3) 0.0317(6) Uani d . 1 . . O 0
O11 0.3492(3) 0.11331(9) 0.9449(3) 0.0284(6) Uani d . 1 . . O 0
O12 0.3688(3) 0.17704(9) 0.1093(3) 0.0260(5) Uani d . 1 . . O 0
O13 -0.1880(4) 0.16677(17) 1.0577(5) 0.0627(13) Uani d . 1 . . O 0
O14 0.0401(4) 0.20344(12) 1.1102(4) 0.0487(9) Uani d . 1 . . O 0
O15 0.0234(5) 0.12141(12) 1.0994(4) 0.0551(11) Uani d . 1 . . O 0
O16 0.1067(3) 0.05279(12) 0.3716(3) 0.0376(7) Uani d . 1 . . O 0
O17 0.1563(4) 0.01848(11) 0.1546(3) 0.0434(8) Uani d . 1 . . O 0
O18 0.3357(3) 0.06549(10) 0.2789(3) 0.0360(6) Uani d . 1 . . O 0
O19 0.2770(3) -0.01061(9) 0.3630(3) 0.0282(5) Uani d . 1 . . O 0
O20 0.8779(4) 0.05647(11) -0.2272(3) 0.0459(8) Uani d . 1 . . O 0
O21 0.8645(4) 0.02722(13) 0.0040(3) 0.0461(8) Uani d . 1 . . O 0
O22 0.7325(3) -0.01091(9) -0.1844(3) 0.0348(6) Uani d . 1 . . O 0
O23 0.6603(3) 0.06492(10) -0.1104(3) 0.0325(6) Uani d . 1 . . O 0
O24 0.5685(3) 0.19579(10) 0.6154(3) 0.0327(6) Uani d . 1 . . O 0
O25 0.4786(5) 0.16355(14) 0.3965(3) 0.0489(9) Uani d . 1 . . O 0
O26 0.4939(4) 0.11701(11) 0.6039(4) 0.0438(8) Uani d . 1 . . O 0
O27 0.0926(3) 0.40772(9) 0.6603(3) 0.0282(5) Uani d . 1 . . O 2
O28 -0.2477(4) 0.24963(11) 0.8406(4) 0.0447(8) Uani d . 1 . . O 2
O29 0.4996(4) -0.01434(10) 0.0809(3) 0.0366(6) Uani d . 1 . . O 2

loop_
_atom_site_aniso_label
_atom_site_aniso_U_11
_atom_site_aniso_U_22
_atom_site_aniso_U_33
_atom_site_aniso_U_12
_atom_site_aniso_U_13
_atom_site_aniso_U_23
U1 0.01240(3) 0.01648(4) 0.01410(3) -0.00035(5) -0.00071(2) 0.00157(5)
S1 0.0134(3) 0.0187(3) 0.0140(3) 0.0002(3) -0.0006(2) -0.0021(3)
S2 0.0144(3) 0.0180(3) 0.0155(3) 0.0007(3) -0.0023(3) -0.0006(3)
S3 0.0149(3) 0.0187(3) 0.0147(3) -0.0014(2) 0.0030(2) -0.0012(2)
S4 0.0214(3) 0.0161(3) 0.0192(3) -0.0001(3) 0.0035(2) 0.0013(2)
S5 0.0199(3) 0.0155(3) 0.0191(3) 0.0000(2) 0.0034(2) -0.0011(2)
S6 0.0147(3) 0.0184(3) 0.0152(3) -0.0020(2) 0.0024(2) 0.0001(2)
Na1 0.0189(8) 0.0289(6) 0.0246(10) 0.0034(7) 0.0020(6) 0.0014(7)
Na2 0.0443(10) 0.0276(9) 0.0381(9) 0.0029(8) 0.0221(7) 0.0028(7)
Na3 0.0316(8) 0.0215(8) 0.0435(9) -0.0035(6) 0.0166(7) -0.0025(7)
Na4 0.0304(8) 0.0322(9) 0.0329(8) 0.0042(7) 0.0047(6) -0.0003(7)
Na5 0.0373(8) 0.0286(8) 0.0307(7) 0.0025(6) 0.0102(6) 0.0006(6)
Na6 0.0404(8) 0.0294(8) 0.0275(7) -0.0010(7) 0.0105(6) 0.0000(6)
Na7 0.0439(9) 0.0339(9) 0.0328(8) 0.0072(7) 0.0106(7) -0.0009(7)
Na8 0.0416(9) 0.0309(8) 0.0244(7) -0.0062(6) 0.0071(6) -0.0026(6)
Na9 0.0379(8) 0.0279(7) 0.0305(7) -0.0092(6) 0.0094(6) -0.0014(6)
Na10 0.0253(7) 0.0400(10) 0.0347(8) 0.0013(7) 0.0055(6) 0.0093(8)
O1 0.0289(17) 0.0199(10) 0.0338(15) 0.0041(9) -0.0027(12) 0.0025(10)
O2 0.0303(17) 0.0186(9) 0.0268(12) 0.0011(9) -0.0080(12) 0.0012(10)
O3 0.0129(11) 0.061(2) 0.058(2) 0.0067(12) 0.0109(12) 0.0228(16)
O4 0.0430(18) 0.065(2) 0.0141(11) -0.0114(15) 0.0065(11) 0.0007(11)
O5 0.0279(12) 0.0216(11) 0.0282(11) 0.0026(9) -0.0152(9) 0.0013(9)
O6 0.0148(9) 0.0350(12) 0.0139(9) -0.0013(8) 0.0018(7) 0.0000(8)
O7 0.0141(9) 0.0350(12) 0.0186(10) 0.0011(8) 0.0030(8) -0.0044(9)
O8 0.0314(14) 0.0268(13) 0.0374(15) -0.0090(11) 0.0047(12) -0.0150(11)
O9 0.0248(11) 0.0296(12) 0.0230(11) 0.0047(10) -0.0019(9) 0.0060(9)
O10 0.0182(11) 0.0410(16) 0.0365(15) -0.0026(9) 0.0061(10) 0.0041(11)
O11 0.0361(15) 0.0156(11) 0.0327(14) 0.0006(10) -0.0050(11) -0.0025(9)
O12 0.0322(13) 0.0285(12) 0.0173(10) 0.0023(9) 0.0015(9) -0.0030(8)
O13 0.0170(14) 0.124(4) 0.048(2) 0.0050(16) 0.0079(14) -0.010(2)
O14 0.062(2) 0.0415(18) 0.0446(17) -0.0315(16) 0.0200(16) -0.0234(14)
O15 0.095(3) 0.0233(16) 0.047(2) 0.0139(18) 0.0009(19) 0.0100(14)
O16 0.0369(15) 0.0412(17) 0.0364(15) 0.0176(13) 0.0157(12) 0.0060(12)
O17 0.067(2) 0.0360(15) 0.0256(12) -0.0082(15) -0.0131(13) -0.0001(11)
O18 0.0328(14) 0.0247(13) 0.0505(17) -0.0100(11) 0.0026(12) 0.0077(12)
O19 0.0340(13) 0.0185(11) 0.0327(12) 0.0060(10) 0.0064(10) 0.0066(10)
O20 0.061(2) 0.0335(15) 0.0463(17) -0.0173(14) 0.0322(16) -0.0043(13)
O21 0.055(2) 0.051(2) 0.0305(14) 0.0244(16) -0.0142(13) -0.0086(13)
O22 0.0422(16) 0.0174(12) 0.0462(16) -0.0088(11) 0.0136(13) -0.0100(11)
O23 0.0315(13) 0.0301(14) 0.0357(14) 0.0117(11) 0.0011(11) -0.0060(11)
O24 0.0282(13) 0.0338(15) 0.0361(14) -0.0134(11) 0.0032(11) -0.0101(11)
O25 0.054(2) 0.077(3) 0.0164(12) -0.0252(19) 0.0072(13) -0.0010(13)
O26 0.061(2) 0.0192(14) 0.0521(19) 0.0046(14) 0.0127(16) 0.0080(13)
O27 0.0293(13) 0.0275(12) 0.0273(12) -0.0021(10) -0.0021(9) -0.0035(9)
O28 0.0523(18) 0.0341(16) 0.0447(17) 0.0046(13) -0.0214(14) -0.0079(12)
O29 0.0484(17) 0.0231(14) 0.0391(15) -0.0034(13) 0.0099(12) 0.0009(12)

loop_
_atom_type_symbol
_atom_type_description
_atom_type_scat_dispersion_real
_atom_type_scat_dispersion_imag
_atom_type_scat_source
O O 0.0106 0.006 'International Tables Vol C Tables 4.2.6.8 and 6.1.1.4'
Na Na 0.0362 0.0249 'International Tables Vol C Tables 4.2.6.8 and 6.1.1.4'
S S 0.1246 0.1234 'International Tables Vol C Tables 4.2.6.8 and 6.1.1.4'
U U -9.6767 9.6646 'International Tables Vol C Tables 4.2.6.8 and 6.1.1.4'
H H 0 0 'International Tables Vol C Tables 4.2.6.8 and 6.1.1.4'

loop_
_geom_angle_atom_site_label_1
_geom_angle_atom_site_label_2
_geom_angle_atom_site_label_3
_geom_angle_site_symmetry_1
_geom_angle_site_symmetry_3
_geom_angle
_geom_angle_publ_flag
O1 U1 O2 . . 178.20(14) yes
O1 U1 O3 . . 89.96(14) no
O2 U1 O3 . . 89.70(14) no
O1 U1 O4 . . 93.80(14) no
O2 U1 O4 . . 87.21(14) no
O3 U1 O4 . . 156.68(12) no
O1 U1 O5 . . 84.75(10) no
O2 U1 O5 . . 96.92(10) no
O3 U1 O5 . . 78.87(13) no
O4 U1 O5 . . 78.58(11) no
O1 U1 O6 . . 86.86(10) no
O2 U1 O6 . . 92.01(10) no
O3 U1 O6 . . 130.10(11) no
O4 U1 O6 . . 73.14(10) no
O5 U1 O6 . . 149.84(9) no
O1 U1 O7 . . 90.52(11) no
O2 U1 O7 . . 87.69(11) no
O3 U1 O7 . . 73.32(11) no
O4 U1 O7 . . 129.56(10) no
O5 U1 O7 . . 151.79(9) no
O6 U1 O7 . . 56.95(7) no
O8 S1 O9 . . 112.13(18) no
O8 S1 O7 . . 112.20(16) no
O9 S1 O7 . . 109.66(15) no
O8 S1 O6 . . 110.08(16) no
O9 S1 O6 . . 109.73(15) no
O7 S1 O6 . . 102.62(13) no
O8 S1 U1 . . 126.01(14) no
O9 S1 U1 . . 121.80(12) no
O7 S1 U1 . . 52.38(9) no
O6 S1 U1 . . 50.25(9) no
O10 S2 O11 . . 112.61(17) no
O10 S2 O12 . 1_556 110.09(18) no
O11 S2 O12 . 1_556 111.79(16) no
O10 S2 O5 . . 106.38(17) no
O11 S2 O5 . . 109.36(15) no
O12 S2 O5 1_556 . 106.28(16) no
O13 S3 O14 . . 112.9(2) no
O13 S3 O15 . . 110.6(3) no
O14 S3 O15 . . 109.6(3) no
O13 S3 O4 . . 105.6(2) no
O14 S3 O4 . . 110.06(19) no
O15 S3 O4 . . 108.1(2) no
O16 S4 O17 . . 108.8(2) no
O16 S4 O18 . . 108.8(2) no
O17 S4 O18 . . 110.30(19) no
O16 S4 O19 . . 110.86(16) no
O17 S4 O19 . . 108.86(18) no
O18 S4 O19 . . 109.21(16) no
O20 S5 O21 . . 109.3(2) no
O20 S5 O22 . . 110.87(18) no
O21 S5 O22 . . 109.6(2) no
O20 S5 O23 . . 108.6(2) no
O21 S5 O23 . . 109.23(18) no
O22 S5 O23 . . 109.25(18) no
O24 S6 O25 . . 112.42(19) no
O24 S6 O26 . . 109.5(2) no
O25 S6 O26 . . 111.3(2) no
O24 S6 O3 . . 106.9(2) no
O25 S6 O3 . . 107.3(2) no
O26 S6 O3 . . 109.3(2) no
O13 Na1 O25 4_554 4_455 159.25(19) no
O13 Na1 O9 4_554 4 86.26(18) no
O25 Na1 O9 4_455 4 85.27(16) no
O13 Na1 O27 4_554 . 81.97(17) no
O25 Na1 O27 4_455 . 85.00(15) no
O9 Na1 O27 4 . 116.71(15) no
O13 Na1 O12 4_554 4_455 120.06(19) no
O25 Na1 O12 4_455 4_455 73.17(16) no
O9 Na1 O12 4 4_455 151.43(17) no
O27 Na1 O12 . 4_455 80.50(12) no
O13 Na1 O1 4_554 . 99.13(18) no
O25 Na1 O1 4_455 . 98.72(17) no
O9 Na1 O1 4 . 83.74(10) no
O27 Na1 O1 . . 159.51(19) no
O12 Na1 O1 4_455 . 81.33(12) no
O13 Na1 O10 4_554 4_454 66.61(16) no
O25 Na1 O10 4_455 4_454 125.40(18) no
O9 Na1 O10 4 4_454 148.78(18) no
O27 Na1 O10 . 4_454 76.03(11) no
O12 Na1 O10 4_455 4_454 53.59(11) no
O1 Na1 O10 . 4_454 85.59(13) no
O14 Na2 O24 4_554 . 76.63(13) no
O14 Na2 O9 4_554 4 94.55(13) no
O24 Na2 O9 . 4 155.63(14) no
O14 Na2 O28 4_554 1_655 82.26(15) no
O24 Na2 O28 . 1_655 77.98(12) no
O9 Na2 O28 4 1_655 123.88(13) no
O14 Na2 O10 4_554 . 149.75(14) no
O24 Na2 O10 . . 77.80(12) no
O9 Na2 O10 4 . 115.22(11) no
O28 Na2 O10 1_655 . 76.83(12) no
O14 Na2 O5 4_554 . 144.08(15) no
O24 Na2 O5 . . 96.64(12) no
O9 Na2 O5 4 . 77.07(10) no
O28 Na2 O5 1_655 . 131.50(12) no
O10 Na2 O5 . . 55.19(9) no
O24 Na3 O14 1_455 4_454 78.88(14) no
O24 Na3 O12 1_455 4_455 156.81(13) no
O14 Na3 O12 4_454 4_455 83.14(14) no
O24 Na3 O9 1_455 . 86.97(11) no
O14 Na3 O9 4_454 . 135.18(14) no
O12 Na3 O9 4_455 . 116.18(11) no
O24 Na3 O28 1_455 . 80.12(12) no
O14 Na3 O28 4_454 . 81.83(13) no
O12 Na3 O28 4_455 . 82.96(11) no
O9 Na3 O28 . . 137.39(13) no
O24 Na3 O5 1_455 4_454 135.32(13) no
O14 Na3 O5 4_454 4_454 84.97(12) no
O12 Na3 O5 4_455 4_454 56.27(9) no
O9 Na3 O5 . 4_454 75.82(10) no
O28 Na3 O5 . 4_454 138.35(12) no
O24 Na3 O6 1_455 . 70.75(11) no
O14 Na3 O6 4_454 . 147.90(13) no
O12 Na3 O6 4_455 . 122.70(11) no
O9 Na3 O6 . . 54.49(8) no
O28 Na3 O6 . . 82.96(10) no
O5 Na3 O6 4_454 . 124.20(10) no
O18 Na4 O12 . . 97.36(11) no
O18 Na4 O7 . . 124.36(12) no
O12 Na4 O7 . . 137.71(12) no
O18 Na4 O15 . 1_554 96.87(12) no
O12 Na4 O15 . 1_554 91.95(13) no
O7 Na4 O15 . 1_554 89.82(13) no
O18 Na4 O25 . . 81.71(13) no
O12 Na4 O25 . . 69.46(10) no
O7 Na4 O25 . . 106.81(11) no
O15 Na4 O25 1_554 . 160.88(14) no
O18 Na4 O16 . . 53.33(9) no
O12 Na4 O16 . . 145.32(11) no
O7 Na4 O16 . . 75.57(10) no
O15 Na4 O16 1_554 . 75.97(11) no
O25 Na4 O16 . . 116.72(12) no
O18 Na4 O14 . 1_554 142.76(12) no
O12 Na4 O14 . 1_554 70.69(10) no
O7 Na4 O14 . 1_554 78.39(10) no
O15 Na4 O14 1_554 1_554 50.32(10) no
O25 Na4 O14 . 1_554 122.80(12) no
O16 Na4 O14 . 1_554 119.54(10) no
O19 Na5 O17 2_554 . 82.43(12) no
O19 Na5 O15 2_554 1_554 161.09(16) no
O17 Na5 O15 . 1_554 86.56(13) no
O19 Na5 O11 2_554 1_554 78.81(10) no
O17 Na5 O11 . 1_554 104.46(12) no
O15 Na5 O11 1_554 1_554 89.20(15) no
O19 Na5 O21 2_554 1_455 112.74(12) no
O17 Na5 O21 . 1_455 73.28(12) no
O15 Na5 O21 1_554 1_455 78.33(15) no
O11 Na5 O21 1_554 1_455 167.39(12) no
O19 Na5 O2 2_554 1_554 85.15(10) no
O17 Na5 O2 . 1_554 165.73(13) no
O15 Na5 O2 1_554 1_554 103.42(12) no
O11 Na5 O2 1_554 1_554 66.07(9) no
O21 Na5 O2 1_455 1_554 118.35(11) no
O19 Na5 O20 2_554 1_455 102.57(11) no
O17 Na5 O20 . 1_455 122.91(12) no
O15 Na5 O20 1_554 1_455 96.32(15) no
O11 Na5 O20 1_554 1_455 132.51(11) no
O21 Na5 O20 1_455 1_455 52.07(9) no
O2 Na5 O20 1_554 1_455 66.77(9) no
O16 Na6 O20 . 1_456 159.86(14) no
O16 Na6 O17 . 2 94.65(12) no
O20 Na6 O17 1_456 2 101.54(14) no
O16 Na6 O21 . 2_455 97.24(14) no
O20 Na6 O21 1_456 2_455 97.58(14) no
O17 Na6 O21 2 2_455 78.85(13) no
O16 Na6 O2 . . 92.60(13) no
O20 Na6 O2 1_456 . 74.10(12) no
O17 Na6 O2 2 . 95.63(11) no
O21 Na6 O2 2_455 . 169.05(12) no
O22 Na7 O29 2_455 2_455 92.03(11) no
O22 Na7 O27 2_455 4_454 76.41(11) no
O29 Na7 O27 2_455 4_454 151.02(13) no
O22 Na7 O18 2_455 1_455 109.89(13) no
O29 Na7 O18 2_455 1_455 91.61(12) no
O27 Na7 O18 4_454 1_455 68.43(10) no
O22 Na7 O26 2_455 1_455 152.38(15) no
O29 Na7 O26 2_455 1_455 74.00(11) no
O27 Na7 O26 4_454 1_455 126.39(12) no
O18 Na7 O26 1_455 1_455 94.50(13) no
O22 Na7 O8 2_455 . 78.75(11) no
O29 Na7 O8 2_455 . 128.33(13) no
O27 Na7 O8 4_454 . 76.01(10) no
O18 Na7 O8 1_455 . 139.51(12) no
O26 Na7 O8 1_455 . 91.23(12) no
O22 Na7 O25 2_455 1_455 146.16(12) no
O29 Na7 O25 2_455 1_455 121.72(12) no
O27 Na7 O25 4_454 1_455 74.38(10) no
O18 Na7 O25 1_455 1_455 74.45(11) no
O26 Na7 O25 1_455 1_455 52.01(10) no
O8 Na7 O25 . 1_455 77.95(11) no
O21 Na8 O22 1_455 2_455 91.29(15) no
O21 Na8 O15 1_455 1_554 85.30(16) no
O22 Na8 O15 2_455 1_554 174.39(16) no
O21 Na8 O8 1_455 . 159.61(14) no
O22 Na8 O8 2_455 . 85.01(11) no
O15 Na8 O8 1_554 . 96.65(13) no
O21 Na8 O16 1_455 . 118.87(13) no
O22 Na8 O16 2_455 . 99.48(12) no
O15 Na8 O16 1_554 . 86.07(14) no
O8 Na8 O16 . . 81.53(11) no
O21 Na8 O27 1_455 4_454 85.92(11) no
O22 Na8 O27 2_455 4_454 70.28(10) no
O15 Na8 O27 1_554 4_454 104.99(13) no
O8 Na8 O27 . 4_454 73.93(10) no
O16 Na8 O27 . 4_454 153.98(10) no
O21 Na8 O17 1_455 . 68.53(11) no
O22 Na8 O17 2_455 . 109.07(11) no
O15 Na8 O17 1_554 . 73.80(13) no
O8 Na8 O17 . . 131.55(11) no
O16 Na8 O17 . . 50.99(9) no
O27 Na8 O17 4_454 . 154.46(10) no
O26 Na9 O19 . 2 154.92(15) no
O26 Na9 O29 . 2 78.49(12) no
O19 Na9 O29 2 2 97.22(12) no
O26 Na9 O23 . 1_556 93.44(14) no
O19 Na9 O23 2 1_556 111.62(12) no
O29 Na9 O23 2 1_556 96.41(12) no
O26 Na9 O11 . . 100.44(12) no
O19 Na9 O11 2 . 82.65(10) no
O29 Na9 O11 2 . 177.19(14) no
O23 Na9 O11 1_556 . 86.23(11) no
O23 Na10 O10 1_456 1_455 88.50(10) no
O23 Na10 O6 1_456 . 134.20(12) no
O10 Na10 O6 1_455 . 136.91(12) no
O23 Na10 O24 1_456 1_455 133.17(11) no
O10 Na10 O24 1_455 1_455 75.03(11) no
O6 Na10 O24 . 1_455 70.41(9) no
O23 Na10 O26 1_456 1_455 83.84(11) no
O10 Na10 O26 1_455 1_455 85.42(11) no
O6 Na10 O26 . 1_455 92.79(11) no
O24 Na10 O26 1_455 1_455 51.91(9) no
O23 Na10 O4 1_456 . 109.25(11) no
O10 Na10 O4 1_455 . 110.84(12) no
O6 Na10 O4 . . 66.08(9) no
O24 Na10 O4 1_455 . 117.58(11) no
O26 Na10 O4 1_455 . 158.80(12) no
O23 Na10 O13 1_456 . 87.85(14) no
O10 Na10 O13 1_455 . 65.50(11) no
O6 Na10 O13 . . 113.28(12) no
O24 Na10 O13 1_455 . 121.68(13) no
O26 Na10 O13 1_455 . 149.96(12) no
O4 Na10 O13 . . 50.03(10) no
O23 Na10 O20 1_456 1_456 54.06(9) no
O10 Na10 O20 1_455 1_456 141.04(11) no
O6 Na10 O20 . 1_456 81.81(10) no
O24 Na10 O20 1_455 1_456 136.91(12) no
O26 Na10 O20 1_455 1_456 99.14(12) no
O4 Na10 O20 . 1_456 77.04(11) no

loop_
_geom_bond_atom_site_label_1
_geom_bond_atom_site_label_2
_geom_bond_site_symmetry_2
_geom_bond_distance
_geom_bond_publ_flag
U1 O1 . 1.776(2) yes
U1 O2 . 1.779(2) yes
U1 O3 . 2.281(3) yes
U1 O4 . 2.315(3) yes
U1 O5 . 2.317(2) yes
U1 O6 . 2.424(2) yes
U1 O7 . 2.480(2) yes
U1 S1 . 3.0915(9) no
S1 O8 . 1.448(3) yes
S1 O9 . 1.463(3) yes
S1 O7 . 1.495(2) yes
S1 O6 . 1.501(2) yes
S2 O10 . 1.455(3) yes
S2 O11 . 1.455(3) yes
S2 O12 1_556 1.464(3) yes
S2 O5 . 1.524(3) yes
S3 O13 . 1.436(4) yes
S3 O14 . 1.440(3) yes
S3 O15 . 1.451(3) yes
S3 O4 . 1.495(3) yes
S4 O16 . 1.461(3) yes
S4 O17 . 1.462(3) yes
S4 O18 . 1.473(3) yes
S4 O19 . 1.475(3) yes
S5 O20 . 1.462(3) yes
S5 O21 . 1.464(3) yes
S5 O22 . 1.465(3) yes
S5 O23 . 1.476(3) yes
S6 O24 . 1.443(3) yes
S6 O25 . 1.450(3) yes
S6 O26 . 1.455(3) yes
S6 O3 . 1.496(3) yes
Na1 O13 4_554 2.331(5) yes
Na1 O25 4_455 2.377(5) yes
Na1 O9 4 2.476(4) yes
Na1 O27 . 2.477(3) yes
Na1 O12 4_455 2.508(5) yes
Na1 O1 . 2.609(3) yes
Na1 O10 4_454 2.772(5) yes
Na2 O14 4_554 2.299(4) yes
Na2 O24 . 2.385(3) yes
Na2 O9 4 2.444(3) yes
Na2 O28 1_655 2.526(4) yes
Na2 O10 . 2.558(3) yes
Na2 O5 . 2.590(3) yes
Na3 O24 1_455 2.260(3) yes
Na3 O14 4_454 2.313(4) yes
Na3 O12 4_455 2.436(3) yes
Na3 O9 . 2.483(3) yes
Na3 O28 . 2.534(4) yes
Na3 O5 4_454 2.622(3) yes
Na3 O6 . 2.780(3) yes
Na4 O18 . 2.359(3) yes
Na4 O12 . 2.454(3) yes
Na4 O7 . 2.466(3) yes
Na4 O15 1_554 2.533(5) yes
Na4 O25 . 2.652(4) yes
Na4 O16 . 2.862(4) yes
Na4 O14 1_554 2.950(5) yes
Na5 O19 2_554 2.336(3) yes
Na5 O17 . 2.354(3) yes
Na5 O15 1_554 2.364(4) yes
Na5 O11 1_554 2.563(3) yes
Na5 O21 1_455 2.672(5) yes
Na5 O2 1_554 2.749(4) yes
Na5 O20 1_455 2.763(4) yes
Na6 O16 . 2.290(3) yes
Na6 O20 1_456 2.298(3) yes
Na6 O17 2 2.353(4) yes
Na6 O21 2_455 2.387(4) yes
Na6 O2 . 2.707(3) yes
Na7 O22 2_455 2.388(3) yes
Na7 O29 2_455 2.400(4) yes
Na7 O27 4_454 2.502(3) yes
Na7 O18 1_455 2.507(3) yes
Na7 O26 1_455 2.510(4) yes
Na7 O8 . 2.678(3) yes
Na7 O25 1_455 2.899(5) yes
Na8 O21 1_455 2.320(3) yes
Na8 O22 2_455 2.349(3) yes
Na8 O15 1_554 2.388(5) yes
Na8 O8 . 2.418(3) yes
Na8 O16 . 2.491(4) yes
Na8 O27 4_454 2.858(3) yes
Na8 O17 . 2.948(4) yes
Na9 O26 . 2.299(4) yes
Na9 O19 2 2.306(3) yes
Na9 O29 2 2.373(3) yes
Na9 O23 1_556 2.394(3) yes
Na9 O11 . 2.410(3) yes
Na10 O23 1_456 2.374(3) yes
Na10 O10 1_455 2.409(3) yes
Na10 O6 . 2.420(3) yes
Na10 O24 1_455 2.680(4) yes
Na10 O26 1_455 2.726(4) yes
Na10 O4 . 2.738(4) yes
Na10 O13 . 2.783(5) yes
Na10 O20 1_456 2.807(4) yes
